data_2234197
loop_
_publ_author_name
'Umar, M. Naveed'
'Tahir, M. Nawaz'
'Shoaib, Mohammad'
'Ali, Akbar'
'Khan, Imran'

_publ_section_title
;
 1,3-Bis(1-phenylethyl)imidazolidine-2-thione
;
_journal_coeditor_code GK2471
_journal_issue 4
_journal_name_full 'Acta Crystallographica Section E'
_journal_page_first o1188
_journal_paper_doi 10.1107/S160053681201224X
_journal_volume 68
_journal_year 2012
_chemical_formula_iupac 'C19 H22 N2 S'
_chemical_formula_moiety 'C19 H22 N2 S'
_chemical_formula_sum 'C19 H22 N2 S'
_chemical_formula_weight 310.45
_chemical_name_systematic
;
1,3-Bis(1-phenylethyl)imidazolidine-2-thione
;
_space_group_IT_number 96
_symmetry_cell_setting tetragonal
_symmetry_space_group_name_Hall 'P 4nw 2abw'
_symmetry_space_group_name_H-M 'P 43 21 2'
_atom_sites_solution_hydrogens geom
_atom_sites_solution_primary direct
_atom_sites_solution_secondary difmap
_audit_creation_method SHELXL-97
_cell_angle_alpha 90.00
_cell_angle_beta 90.00
_cell_angle_gamma 90.00
_cell_formula_units_Z 4
_cell_length_a 5.8692(5)
_cell_length_b 5.8692(5)
_cell_length_c 50.637(5)
_cell_measurement_reflns_used 1150
_cell_measurement_temperature 296(2)
_cell_measurement_theta_max 25.99
_cell_measurement_theta_min 3.22
_cell_volume 1744.3(3)
_computing_cell_refinement 'SAINT (Bruker, 2007)'
_computing_data_collection 'APEX2 (Bruker, 2007)'
_computing_data_reduction 'SAINT (Bruker, 2007)'
_computing_molecular_graphics 'ORTEP-3 for Windows (Farrugia, 1997) and PLATON (Spek, 2009)'
_computing_publication_material 'WinGX (Farrugia, 1999) and PLATON (Spek, 2009)'
_computing_structure_refinement 'SHELXL97 (Sheldrick, 2008)'
_computing_structure_solution 'SHELXS97 (Sheldrick, 2008)'
_diffrn_ambient_temperature 296(2)
_diffrn_detector_area_resol_mean 7.80
_diffrn_measured_fraction_theta_full 0.999
_diffrn_measured_fraction_theta_max 0.999
_diffrn_measurement_device_type 'Bruker Kappa APEXII CCD'
_diffrn_measurement_method \w
_diffrn_radiation_monochromator graphite
_diffrn_radiation_source 'fine-focus sealed tube'
_diffrn_radiation_type MoK\a
_diffrn_radiation_wavelength 0.71073
_diffrn_reflns_av_R_equivalents 0.0622
_diffrn_reflns_av_sigmaI/netI 0.0430
_diffrn_reflns_limit_h_max 7
_diffrn_reflns_limit_h_min -3
_diffrn_reflns_limit_k_max 7
_diffrn_reflns_limit_k_min -7
_diffrn_reflns_limit_l_max 62
_diffrn_reflns_limit_l_min -62
_diffrn_reflns_number 18956
_diffrn_reflns_theta_full 25.99
_diffrn_reflns_theta_max 25.99
_diffrn_reflns_theta_min 3.22
_diffrn_standards_number 0
_exptl_absorpt_coefficient_mu 0.184
_exptl_absorpt_correction_T_max 0.966
_exptl_absorpt_correction_T_min 0.957
_exptl_absorpt_correction_type multi-scan
_exptl_absorpt_process_details '(SADABS; Bruker, 2005)'
_exptl_crystal_colour white
_exptl_crystal_density_diffrn 1.182
_exptl_crystal_density_method 'not measured'
_exptl_crystal_description prism
_exptl_crystal_F_000 664
_exptl_crystal_size_max 0.28
_exptl_crystal_size_mid 0.24
_exptl_crystal_size_min 0.20
_refine_diff_density_max 0.182
_refine_diff_density_min -0.166
_refine_ls_abs_structure_details 'Flack (1983), 569 Friedel pairs'
_refine_ls_abs_structure_Flack 0.1(3)
_refine_ls_extinction_coef 0.011(3)
_refine_ls_extinction_expression Fc^*^=kFc[1+0.001xFc^2^\l^3^/sin(2\q)]^-1/4^
_refine_ls_extinction_method 'SHELXL97 (Sheldrick, 2008)'
_refine_ls_goodness_of_fit_ref 1.109
_refine_ls_hydrogen_treatment mixed
_refine_ls_matrix_type full
_refine_ls_number_parameters 106
_refine_ls_number_reflns 1717
_refine_ls_number_restraints 0
_refine_ls_restrained_S_all 1.109
_refine_ls_R_factor_all 0.1060
_refine_ls_R_factor_gt 0.0698
_refine_ls_shift/su_max 0.000
_refine_ls_shift/su_mean 0.000
_refine_ls_structure_factor_coef Fsqd
_refine_ls_weighting_details 'calc w=1/[\s^2^(Fo^2^)+(0.0459P)^2^+1.2139P] where P=(Fo^2^+2Fc^2^)/3'
_refine_ls_weighting_scheme calc
_refine_ls_wR_factor_gt 0.1534
_refine_ls_wR_factor_ref 0.1704
_reflns_number_gt 1150
_reflns_number_total 1717
_reflns_threshold_expression I>2\s(I)
_cod_data_source_file gk2471.cif
_cod_data_source_block I
_cod_database_code 2234197
_cod_database_fobs_code 2234197

loop_
_symmetry_equiv_pos_as_xyz
'x, y, z'
'-x, -y, z+1/2'
'x+1/2, -y+1/2, -z+1/4'
'-x+1/2, y+1/2, -z+3/4'
'-y, -x, -z+1/2'
'y, x, -z'
'y+1/2, -x+1/2, z+1/4'
'-y+1/2, x+1/2, z+3/4'

loop_
_atom_site_type_symbol
_atom_site_label
_atom_site_fract_x
_atom_site_fract_y
_atom_site_fract_z
_atom_site_U_iso_or_equiv
_atom_site_adp_type
_atom_site_calc_flag
_atom_site_refinement_flags
_atom_site_occupancy
_atom_site_symmetry_multiplicity
S S1 1.12952(18) 1.12952(18) 0.0000 0.0805(6) Uani d S 1 2
N N1 0.8146(6) 0.8492(6) 0.02136(5) 0.0692(10) Uani d . 1 1
C C1 0.9276(6) 0.9276(6) 0.0000 0.0598(14) Uani d S 1 2
C C2 0.6343(8) 0.6919(7) 0.01411(7) 0.0723(12) Uani d . 1 1
H H2A 0.4858 0.7636 0.0154 0.087 Uiso calc R 1 1
H H2B 0.6367 0.5571 0.0252 0.087 Uiso calc R 1 1
C C3 0.8267(8) 0.9498(8) 0.04762(8) 0.0687(12) Uani d . 1 1
H H3 0.962(7) 1.038(7) 0.0469(8) 0.082 Uiso d . 1 1
C C4 0.6154(10) 1.0894(8) 0.05338(9) 0.1018(18) Uani d . 1 1
H H4A 0.5884 1.1932 0.0391 0.153 Uiso calc R 1 1
H H4B 0.6372 1.1738 0.0694 0.153 Uiso calc R 1 1
H H4C 0.4868 0.9897 0.0553 0.153 Uiso calc R 1 1
C C5 0.8783(7) 0.7647(7) 0.06798(7) 0.0579(10) Uani d . 1 1
C C6 1.0569(8) 0.6131(9) 0.06414(9) 0.0843(14) Uani d . 1 1
H H6 1.1454 0.6219 0.0489 0.101 Uiso calc R 1 1
C C7 1.1034(9) 0.4468(9) 0.08326(11) 0.0963(17) Uani d . 1 1
H H7 1.2213 0.3437 0.0805 0.116 Uiso calc R 1 1
C C8 0.9810(11) 0.4343(9) 0.10538(10) 0.1002(19) Uani d . 1 1
H H8 1.0161 0.3253 0.1181 0.120 Uiso calc R 1 1
C C9 0.8049(10) 0.5808(9) 0.10942(9) 0.0949(17) Uani d . 1 1
H H9 0.7157 0.5700 0.1246 0.114 Uiso calc R 1 1
C C10 0.7614(8) 0.7429(8) 0.09100(7) 0.0764(12) Uani d . 1 1
H H10 0.6442 0.8456 0.0943 0.092 Uiso calc R 1 1

loop_
_atom_site_aniso_label
_atom_site_aniso_U_11
_atom_site_aniso_U_22
_atom_site_aniso_U_33
_atom_site_aniso_U_12
_atom_site_aniso_U_13
_atom_site_aniso_U_23
S1 0.0776(8) 0.0776(8) 0.0861(11) -0.0227(10) -0.0077(7) 0.0077(7)
N1 0.085(3) 0.070(2) 0.0521(17) -0.0229(18) -0.0062(16) 0.0039(17)
C1 0.062(2) 0.062(2) 0.056(3) -0.002(3) -0.007(2) 0.007(2)
C2 0.084(3) 0.073(3) 0.060(2) -0.024(2) -0.003(2) 0.0031(19)
C3 0.080(3) 0.063(3) 0.063(2) -0.005(2) -0.007(2) -0.006(2)
C4 0.138(5) 0.081(4) 0.086(3) 0.046(4) -0.015(3) -0.008(3)
C5 0.057(2) 0.063(2) 0.053(2) 0.001(2) -0.005(2) -0.0054(18)
C6 0.070(3) 0.108(4) 0.074(3) 0.012(3) 0.003(2) -0.006(3)
C7 0.089(4) 0.090(4) 0.110(4) 0.037(3) -0.024(3) -0.012(3)
C8 0.140(5) 0.084(4) 0.077(3) 0.021(4) -0.034(3) -0.002(3)
C9 0.123(5) 0.097(4) 0.065(3) 0.006(4) 0.003(3) 0.006(3)
C10 0.092(3) 0.079(3) 0.058(2) 0.017(2) 0.004(2) -0.001(2)

loop_
_atom_type_symbol
_atom_type_description
_atom_type_scat_dispersion_real
_atom_type_scat_dispersion_imag
_atom_type_scat_source
C C 0.0033 0.0016 'International Tables Vol C Tables 4.2.6.8 and 6.1.1.4'
H H 0.0000 0.0000 'International Tables Vol C Tables 4.2.6.8 and 6.1.1.4'
N N 0.0061 0.0033 'International Tables Vol C Tables 4.2.6.8 and 6.1.1.4'
S S 0.1246 0.1234 'International Tables Vol C Tables 4.2.6.8 and 6.1.1.4'

loop_
_geom_angle_atom_site_label_1
_geom_angle_atom_site_label_2
_geom_angle_atom_site_label_3
_geom_angle_site_symmetry_1
_geom_angle_site_symmetry_3
_geom_angle
C1 N1 C2 . . 111.9(3)
C1 N1 C3 . . 124.7(3)
C2 N1 C3 . . 121.6(3)
N1 C1 N1 6 . 107.9(4)
N1 C1 S1 6 . 126.1(2)
N1 C1 S1 . . 126.1(2)
N1 C2 C2 . 6 102.7(2)
N1 C2 H2A . . 111.2
C2 C2 H2A 6 . 111.2
N1 C2 H2B . . 111.2
C2 C2 H2B 6 . 111.2
H2A C2 H2B . . 109.1
N1 C3 C4 . . 110.8(4)
N1 C3 C5 . . 109.7(3)
C4 C3 C5 . . 114.6(4)
N1 C3 H3 . . 103(2)
C4 C3 H3 . . 113(3)
C5 C3 H3 . . 104(3)
C3 C4 H4A . . 109.5
C3 C4 H4B . . 109.5
H4A C4 H4B . . 109.5
C3 C4 H4C . . 109.5
H4A C4 H4C . . 109.5
H4B C4 H4C . . 109.5
C10 C5 C6 . . 116.2(4)
C10 C5 C3 . . 123.1(4)
C6 C5 C3 . . 120.7(4)
C5 C6 C7 . . 119.8(4)
C5 C6 H6 . . 120.1
C7 C6 H6 . . 120.1
C8 C7 C6 . . 120.9(5)
C8 C7 H7 . . 119.5
C6 C7 H7 . . 119.5
C7 C8 C9 . . 120.1(5)
C7 C8 H8 . . 120.0
C9 C8 H8 . . 120.0
C10 C9 C8 . . 118.9(5)
C10 C9 H9 . . 120.6
C8 C9 H9 . . 120.6
C9 C10 C5 . . 124.1(5)
C9 C10 H10 . . 117.9
C5 C10 H10 . . 117.9

loop_
_geom_bond_atom_site_label_1
_geom_bond_atom_site_label_2
_geom_bond_site_symmetry_2
_geom_bond_distance
S1 C1 . 1.676(5)
N1 C1 . 1.350(4)
N1 C2 . 1.451(5)
N1 C3 . 1.456(5)
C1 N1 6 1.350(4)
C2 C2 6 1.507(7)
C2 H2A . 0.9700
C2 H2B . 0.9700
C3 C4 . 1.515(6)
C3 C5 . 1.528(6)
C3 H3 . 0.95(4)
C4 H4A . 0.9600
C4 H4B . 0.9600
C4 H4C . 0.9600
C5 C10 . 1.359(5)
C5 C6 . 1.388(6)
C6 C7 . 1.402(7)
C6 H6 . 0.9300
C7 C8 . 1.333(7)
C7 H7 . 0.9300
C8 C9 . 1.360(7)
C8 H8 . 0.9300
C9 C10 . 1.357(6)
C9 H9 . 0.9300
C10 H10 . 0.9300

loop_
_geom_hbond_atom_site_label_D
_geom_hbond_atom_site_label_H
_geom_hbond_atom_site_label_A
_geom_hbond_distance_DH
_geom_hbond_distance_HA
_geom_hbond_distance_DA
_geom_hbond_angle_DHA
_geom_hbond_publ_flag
C3 H3 S1 0.95(4) 2.63(4) 3.176(4) 117(3) no

loop_
_geom_torsion_atom_site_label_1
_geom_torsion_atom_site_label_2
_geom_torsion_atom_site_label_3
_geom_torsion_atom_site_label_4
_geom_torsion_site_symmetry_4
_geom_torsion
C2 N1 C1 N1 6 -6.1(2)
C3 N1 C1 N1 6 -171.0(5)
C2 N1 C1 S1 . 173.9(2)
C3 N1 C1 S1 . 9.0(5)
C1 N1 C2 C2 6 14.8(5)
C3 N1 C2 C2 6 -179.8(4)
C1 N1 C3 C4 . 102.8(5)
C2 N1 C3 C4 . -60.7(5)
C1 N1 C3 C5 . -129.6(4)
C2 N1 C3 C5 . 66.9(5)
N1 C3 C5 C10 . -132.8(4)
C4 C3 C5 C10 . -7.4(6)
N1 C3 C5 C6 . 49.8(5)
C4 C3 C5 C6 . 175.2(4)
C10 C5 C6 C7 . 1.4(7)
C3 C5 C6 C7 . 179.1(4)
C5 C6 C7 C8 . -1.2(8)
C6 C7 C8 C9 . 1.5(8)
C7 C8 C9 C10 . -2.0(8)
C8 C9 C10 C5 . 2.4(8)
C6 C5 C10 C9 . -2.1(7)
C3 C5 C10 C9 . -179.7(4)
